data_4336529
loop_
_publ_author_name
'Weiting Yang'
'Song Dang'
'Hao Wang'
'Tao Tian'
'Qing-Jiang Pan'
'Zhong-Ming Sun'

_publ_section_title
;
 Synthesis, Structures, and Properties of Uranyl Hybrids Constructed by a
 Variety of Mono- and Polycarboxylic Acids
;
_journal_name_full 'Inorganic Chemistry'
_journal_page_first 12394
_journal_page_last 12402
_journal_paper_doi 10.1021/ic4012444
_journal_volume 52
_journal_year 2013
_chemical_formula_sum 'C13 H8 N3 O7 U'
_chemical_formula_weight 556.25
_chemical_name_systematic
; 
 ? 
;
_space_group_IT_number 14
_symmetry_cell_setting monoclinic
_symmetry_space_group_name_Hall '-P 2yn'
_symmetry_space_group_name_H-M 'P 1 21/n 1'
_atom_sites_solution_hydrogens geom
_atom_sites_solution_primary direct
_atom_sites_solution_secondary difmap
_audit_creation_method SHELXL-97
_cell_angle_alpha 90.00
_cell_angle_beta 91.790(2)
_cell_angle_gamma 90.00
_cell_formula_units_Z 4
_cell_length_a 9.2754(9)
_cell_length_b 12.4668(12)
_cell_length_c 12.7002(12)
_cell_measurement_temperature 173(2)
_cell_volume 1467.9(2)
_computing_structure_refinement 'SHELXL-97 (Sheldrick, 1997)'
_computing_structure_solution 'SHELXS-97 (Sheldrick, 1990)'
_diffrn_ambient_temperature 173(2)
_diffrn_measured_fraction_theta_full 0.998
_diffrn_measured_fraction_theta_max 0.998
_diffrn_radiation_monochromator graphite
_diffrn_radiation_source 'fine-focus sealed tube'
_diffrn_radiation_type MoK\a
_diffrn_radiation_wavelength 0.71073
_diffrn_reflns_av_R_equivalents 0.0613
_diffrn_reflns_av_sigmaI/netI 0.0732
_diffrn_reflns_limit_h_max 10
_diffrn_reflns_limit_h_min -11
_diffrn_reflns_limit_k_max 9
_diffrn_reflns_limit_k_min -15
_diffrn_reflns_limit_l_max 15
_diffrn_reflns_limit_l_min -15
_diffrn_reflns_number 8030
_diffrn_reflns_theta_full 26.05
_diffrn_reflns_theta_max 26.05
_diffrn_reflns_theta_min 2.29
_exptl_absorpt_coefficient_mu 11.102
_exptl_absorpt_correction_T_max 0.7453
_exptl_absorpt_correction_T_min 0.5898
_exptl_absorpt_correction_type multi-scan
_exptl_absorpt_process_details sadabs
_exptl_crystal_density_diffrn 2.517
_exptl_crystal_F_000 1020
_exptl_crystal_size_max 0.28
_exptl_crystal_size_mid 0.25
_exptl_crystal_size_min 0.2
_refine_diff_density_max 1.664
_refine_diff_density_min -1.010
_refine_diff_density_rms 0.239
_refine_ls_extinction_method none
_refine_ls_goodness_of_fit_ref 0.997
_refine_ls_hydrogen_treatment constr
_refine_ls_matrix_type full
_refine_ls_number_parameters 217
_refine_ls_number_reflns 2898
_refine_ls_number_restraints 0
_refine_ls_restrained_S_all 0.997
_refine_ls_R_factor_all 0.0623
_refine_ls_R_factor_gt 0.0375
_refine_ls_shift/su_max 0.001
_refine_ls_shift/su_mean 0.000
_refine_ls_structure_factor_coef Fsqd
_refine_ls_weighting_details 'calc w=1/[\s^2^(Fo^2^)+(0.0211P)^2^+4.4913P] where P=(Fo^2^+2Fc^2^)/3'
_refine_ls_weighting_scheme calc
_refine_ls_wR_factor_gt 0.0665
_refine_ls_wR_factor_ref 0.0756
_reflns_number_gt 2127
_reflns_number_total 2898
_reflns_threshold_expression >2sigma(I)
_cod_data_source_file ic4012444_si_002_3.cif
_cod_data_source_block 3
_cod_database_code 4336529

loop_
_symmetry_equiv_pos_as_xyz
'x, y, z'
'-x+1/2, y+1/2, -z+1/2'
'-x, -y, -z'
'x-1/2, -y-1/2, z-1/2'

loop_
_atom_site_label
_atom_site_type_symbol
_atom_site_fract_x
_atom_site_fract_y
_atom_site_fract_z
_atom_site_U_iso_or_equiv
_atom_site_adp_type
_atom_site_occupancy
_atom_site_symmetry_multiplicity
_atom_site_calc_flag
_atom_site_refinement_flags
U1 U 0.21611(4) -0.09566(3) 0.77548(2) 0.01479(10) Uani 1 1 d .
O1 O 0.3699(7) -0.0348(5) 0.7235(5) 0.0253(15) Uani 1 1 d .
O2 O 0.0643(7) -0.1578(5) 0.8297(5) 0.0249(15) Uani 1 1 d .
O3 O 0.1979(7) 0.2297(5) 0.7876(4) 0.0255(16) Uani 1 1 d .
O4 O 0.2297(7) 0.4849(4) 0.5569(4) 0.0193(14) Uani 1 1 d .
O5 O 0.1293(7) 0.4872(5) 0.3950(4) 0.0235(15) Uani 1 1 d .
O6 O 0.0958(7) 0.0709(4) 0.7619(4) 0.0200(14) Uani 1 1 d .
O7 O -0.1168(7) 0.1152(4) 0.3913(4) 0.0228(15) Uani 1 1 d .
C1 C 0.0889(9) 0.1963(7) 0.6201(6) 0.0155(19) Uani 1 1 d .
C2 C 0.0095(9) 0.1330(6) 0.5539(6) 0.0145(19) Uani 1 1 d .
H2A H -0.0158 0.0641 0.5745 0.017 Uiso 1 1 calc R
C3 C -0.0353(10) 0.1723(7) 0.4523(7) 0.017(2) Uani 1 1 d .
C4 C 0.0134(9) 0.2764(7) 0.4292(6) 0.0166(19) Uani 1 1 d .
H4A H -0.0116 0.3078 0.3648 0.020 Uiso 1 1 calc R
C5 C 0.0975(9) 0.3316(6) 0.5015(6) 0.0140(19) Uani 1 1 d .
C6 C 0.1554(9) 0.4447(6) 0.4808(7) 0.0154(19) Uani 1 1 d .
C7 C 0.1329(10) 0.1613(7) 0.7320(7) 0.017(2) Uani 1 1 d .
C8 C 1.0571(10) 0.6036(7) 1.0014(7) 0.025(2) Uani 1 1 d .
H8A H 1.0928 0.6733 1.0016 0.030 Uiso 1 1 calc R
C9 C 0.7253(11) 0.7615(7) 0.7821(8) 0.027(2) Uani 1 1 d .
H9A H 0.6796 0.7841 0.7197 0.033 Uiso 1 1 calc R
C10 C 0.8094(10) 0.7622(6) 0.9466(7) 0.018(2) Uani 1 1 d .
H10A H 0.8313 0.7833 1.0155 0.022 Uiso 1 1 calc R
C11 C 0.8641(11) 0.4781(7) 0.9511(7) 0.025(2) Uani 1 1 d .
H11A H 0.7744 0.4657 0.9187 0.029 Uiso 1 1 calc R
C12 C 0.7902(11) 0.6673(7) 0.7997(7) 0.025(2) Uani 1 1 d .
H12 H 0.7979 0.6115 0.7515 0.030 Uiso 1 1 calc R
C13 C 0.9261(10) 0.5811(7) 0.9539(7) 0.019(2) Uani 1 1 d .
N1 N 0.1343(7) 0.2960(5) 0.5965(5) 0.0129(15) Uani 1 1 d .
N2 N 0.7398(8) 0.8192(5) 0.8759(6) 0.0203(17) Uani 1 1 d .
H2B H 0.7074 0.8829 0.8856 0.024 Uiso 1 1 calc R
N3 N 0.8444(8) 0.6675(5) 0.9032(6) 0.0198(17) Uani 1 1 d .

loop_
_atom_site_aniso_label
_atom_site_aniso_U_11
_atom_site_aniso_U_22
_atom_site_aniso_U_33
_atom_site_aniso_U_23
_atom_site_aniso_U_13
_atom_site_aniso_U_12
U1 0.01815(18) 0.01359(17) 0.01237(16) 0.00196(16) -0.00375(12) -0.00169(16)
O1 0.022(4) 0.028(4) 0.025(4) 0.000(3) 0.000(3) -0.011(3)
O2 0.022(4) 0.026(4) 0.026(4) 0.008(3) -0.004(3) -0.004(3)
O3 0.045(5) 0.022(4) 0.009(3) 0.004(3) -0.006(3) -0.001(3)
O4 0.028(4) 0.013(3) 0.016(3) -0.003(3) -0.002(3) -0.005(3)
O5 0.039(4) 0.021(4) 0.010(3) 0.006(3) -0.005(3) -0.004(3)
O6 0.029(4) 0.012(3) 0.018(3) 0.007(2) -0.004(3) 0.005(3)
O7 0.033(4) 0.018(4) 0.016(3) -0.003(3) -0.011(3) -0.007(3)
C1 0.011(5) 0.024(5) 0.012(4) 0.001(4) -0.004(4) 0.004(4)
C2 0.026(5) 0.004(4) 0.014(5) 0.000(3) -0.001(4) -0.001(3)
C3 0.022(5) 0.014(5) 0.015(5) -0.002(4) 0.009(4) 0.008(4)
C4 0.022(5) 0.017(5) 0.011(4) -0.002(4) -0.003(4) -0.001(4)
C5 0.013(5) 0.017(5) 0.012(4) 0.002(4) 0.001(4) -0.002(4)
C6 0.017(5) 0.016(5) 0.013(5) -0.005(4) 0.000(4) 0.003(4)
C7 0.022(5) 0.014(5) 0.015(5) -0.004(4) -0.010(4) 0.006(4)
C8 0.030(6) 0.018(5) 0.028(5) -0.007(4) 0.003(4) 0.003(4)
C9 0.026(6) 0.034(6) 0.022(5) -0.001(5) 0.001(4) -0.003(5)
C10 0.023(5) 0.005(4) 0.027(5) 0.002(4) 0.002(4) 0.000(4)
C11 0.031(6) 0.020(5) 0.023(5) -0.001(4) 0.007(4) 0.004(4)
C12 0.036(6) 0.019(5) 0.021(5) 0.003(4) 0.006(5) 0.002(4)
C13 0.029(5) 0.010(5) 0.018(5) 0.004(4) 0.004(4) 0.007(4)
N1 0.016(4) 0.011(4) 0.011(4) 0.001(3) -0.001(3) -0.001(3)
N2 0.025(5) 0.014(4) 0.022(4) 0.002(3) 0.007(3) -0.003(3)
N3 0.018(4) 0.013(4) 0.029(5) 0.002(3) 0.011(4) 0.000(3)

loop_
_atom_type_symbol
_atom_type_description
_atom_type_scat_dispersion_real
_atom_type_scat_dispersion_imag
_atom_type_scat_source
C C 0.0033 0.0016 'International Tables Vol C Tables 4.2.6.8 and 6.1.1.4'
H H 0.0000 0.0000 'International Tables Vol C Tables 4.2.6.8 and 6.1.1.4'
N N 0.0061 0.0033 'International Tables Vol C Tables 4.2.6.8 and 6.1.1.4'
O O 0.0106 0.0060 'International Tables Vol C Tables 4.2.6.8 and 6.1.1.4'
U U -9.6767 9.6646 'International Tables Vol C Tables 4.2.6.8 and 6.1.1.4'

loop_
_geom_angle_atom_site_label_1
_geom_angle_atom_site_label_2
_geom_angle_atom_site_label_3
_geom_angle
_geom_angle_site_symmetry_1
_geom_angle_site_symmetry_3
O1 U1 O2 178.8(3) . .
O1 U1 O7 90.3(2) . 3_556
O2 U1 O7 90.7(2) . 3_556
O1 U1 O6 88.9(3) . .
O2 U1 O6 91.9(2) . .
O7 U1 O6 81.4(2) 3_556 .
O1 U1 O4 90.2(2) . 2_546
O2 U1 O4 89.1(2) . 2_546
O7 U1 O4 158.8(2) 3_556 2_546
O6 U1 O4 77.36(19) . 2_546
O1 U1 O3 89.1(3) . 2_546
O2 U1 O3 90.5(2) . 2_546
O7 U1 O3 74.4(2) 3_556 2_546
O6 U1 O3 155.7(2) . 2_546
O4 U1 O3 126.85(19) 2_546 2_546
O1 U1 N1 92.1(3) . 2_546
O2 U1 N1 86.7(2) . 2_546
O7 U1 N1 137.8(2) 3_556 2_546
O6 U1 N1 140.7(2) . 2_546
O4 U1 N1 63.4(2) 2_546 2_546
O3 U1 N1 63.6(2) 2_546 2_546
C7 O3 U1 125.1(5) . 2_556
C6 O4 U1 127.1(5) . 2_556
C7 O6 U1 133.3(6) . .
C3 O7 U1 145.9(5) . 3_556
N1 C1 C2 124.5(7) . .
N1 C1 C7 113.1(7) . .
C2 C1 C7 122.3(8) . .
C1 C2 C3 119.8(8) . .
O7 C3 C4 125.0(8) . .
O7 C3 C2 120.3(7) . .
C4 C3 C2 114.7(8) . .
C5 C4 C3 120.2(8) . .
N1 C5 C4 124.6(8) . .
N1 C5 C6 112.5(7) . .
C4 C5 C6 122.8(7) . .
O5 C6 O4 126.1(8) . .
O5 C6 C5 119.2(7) . .
O4 C6 C5 114.7(7) . .
O6 C7 O3 125.4(8) . .
O6 C7 C1 118.3(7) . .
O3 C7 C1 116.2(7) . .
C13 C8 C11 119.4(9) . 3_767
C12 C9 N2 106.2(9) . .
N2 C10 N3 108.5(8) . .
C8 C11 C13 116.9(9) 3_767 .
C9 C12 N3 107.7(8) . .
C8 C13 C11 123.7(8) . .
C8 C13 N3 119.1(8) . .
C11 C13 N3 117.2(8) . .
C5 N1 C1 116.0(7) . .
C5 N1 U1 122.3(5) . 2_556
C1 N1 U1 121.6(5) . 2_556
C10 N2 C9 109.9(8) . .
C10 N3 C12 107.7(7) . .
C10 N3 C13 126.6(8) . .
C12 N3 C13 125.8(7) . .

loop_
_geom_bond_atom_site_label_1
_geom_bond_atom_site_label_2
_geom_bond_distance
_geom_bond_site_symmetry_2
U1 O1 1.763(6) .
U1 O2 1.766(6) .
U1 O7 2.295(5) 3_556
U1 O6 2.362(5) .
U1 O4 2.393(6) 2_546
U1 O3 2.462(6) 2_546
U1 N1 2.501(6) 2_546
O3 C7 1.249(10) .
O3 U1 2.462(6) 2_556
O4 C6 1.273(9) .
O4 U1 2.393(6) 2_556
O5 C6 1.229(9) .
O6 C7 1.242(9) .
O7 C3 1.282(10) .
O7 U1 2.295(5) 3_556
C1 N1 1.349(10) .
C1 C2 1.354(11) .
C1 C7 1.530(11) .
C2 C3 1.431(11) .
C3 C4 1.407(11) .
C4 C5 1.370(11) .
C5 N1 1.321(10) .
C5 C6 1.534(11) .
C8 C13 1.368(12) .
C8 C11 1.382(12) 3_767
C9 C12 1.335(12) .
C9 N2 1.395(11) .
C10 N2 1.300(10) .
C10 N3 1.348(10) .
C11 C8 1.382(12) 3_767
C11 C13 1.407(12) .
C12 N3 1.392(11) .
C13 N3 1.455(10) .
N1 U1 2.501(6) 2_556
